data_2222816
loop_
_publ_author_name
'Choi, Hong Dae'
'Seo, Pil Ja'
'Son, Byeng Wha'
'Lee, Uk'

_publ_section_title
;
 5-Iodo-2-phenyl-3-phenylsulfinyl-1-benzofuran
;
_journal_coeditor_code NG2605
_journal_issue 8
_journal_name_full 'Acta Crystallographica Section E'
_journal_page_first o1809
_journal_paper_doi 10.1107/S1600536809024556
_journal_volume 65
_journal_year 2009
_chemical_formula_iupac 'C20 H13 I O2 S'
_chemical_formula_moiety 'C20 H13 I O2 S'
_chemical_formula_sum 'C20 H13 I O2 S'
_chemical_formula_weight 444.26
_chemical_name_systematic
;
5-Iodo-2-phenyl-3-phenylsulfinyl-1-benzofuran
;
_space_group_IT_number 2
_symmetry_cell_setting triclinic
_symmetry_space_group_name_Hall '-P 1'
_symmetry_space_group_name_H-M 'P -1'
_atom_sites_solution_hydrogens difmap
_atom_sites_solution_primary direct
_atom_sites_solution_secondary difmap
_cell_angle_alpha 113.3810(10)
_cell_angle_beta 92.6400(10)
_cell_angle_gamma 98.0470(10)
_cell_formula_units_Z 2
_cell_length_a 9.3544(4)
_cell_length_b 9.7565(5)
_cell_length_c 10.2808(5)
_cell_measurement_reflns_used 6672
_cell_measurement_temperature 273(2)
_cell_measurement_theta_max 27.50
_cell_measurement_theta_min 2.17
_cell_volume 847.42(7)
_computing_cell_refinement 'SAINT (Bruker, 2001)'
_computing_data_collection 'SMART (Bruker, 2001)'
_computing_data_reduction 'SAINT (Bruker, 2001)'
_computing_molecular_graphics 'ORTEP-3 (Farrugia, 1997) and DIAMOND (Brandenburg, 1998)'
_computing_publication_material 'SHELXL97 (Sheldrick, 2008)'
_computing_structure_refinement 'SHELXL97 (Sheldrick, 2008)'
_computing_structure_solution 'SHELXS97 (Sheldrick, 2008)'
_diffrn_ambient_temperature 273(2)
_diffrn_detector_area_resol_mean 10.0
_diffrn_measured_fraction_theta_full 0.980
_diffrn_measured_fraction_theta_max 0.980
_diffrn_measurement_device_type 'Bruker SMART CCD'
_diffrn_measurement_method '\f and \w'
_diffrn_radiation_monochromator graphite
_diffrn_radiation_source 'fine-focus sealed tube'
_diffrn_radiation_type MoK\a
_diffrn_radiation_wavelength 0.71073
_diffrn_reflns_av_R_equivalents 0.0136
_diffrn_reflns_av_sigmaI/netI 0.0179
_diffrn_reflns_limit_h_max 11
_diffrn_reflns_limit_h_min -11
_diffrn_reflns_limit_k_max 12
_diffrn_reflns_limit_k_min -12
_diffrn_reflns_limit_l_max 12
_diffrn_reflns_limit_l_min -13
_diffrn_reflns_number 7217
_diffrn_reflns_theta_full 27.00
_diffrn_reflns_theta_max 27.00
_diffrn_reflns_theta_min 2.17
_diffrn_standards_number 0
_exptl_absorpt_coefficient_mu 2.021
_exptl_absorpt_correction_T_max 0.665
_exptl_absorpt_correction_T_min 0.467
_exptl_absorpt_correction_type multi-scan
_exptl_absorpt_process_details '(SADABS; Sheldrick, 1999)'
_exptl_crystal_colour colorless
_exptl_crystal_density_diffrn 1.741
_exptl_crystal_density_method 'not measured'
_exptl_crystal_description block
_exptl_crystal_F_000 436
_exptl_crystal_size_max 0.40
_exptl_crystal_size_mid 0.40
_exptl_crystal_size_min 0.20
_refine_diff_density_max 0.393
_refine_diff_density_min -0.656
_refine_ls_extinction_method none
_refine_ls_goodness_of_fit_ref 1.070
_refine_ls_hydrogen_treatment constr
_refine_ls_matrix_type full
_refine_ls_number_parameters 217
_refine_ls_number_reflns 3616
_refine_ls_number_restraints 0
_refine_ls_restrained_S_all 1.070
_refine_ls_R_factor_all 0.0181
_refine_ls_R_factor_gt 0.0173
_refine_ls_shift/su_max_lt 0.001
_refine_ls_shift/su_mean 0.000
_refine_ls_structure_factor_coef Fsqd
_refine_ls_weighting_details 'calc w=1/[\s^2^(Fo^2^)+(0.0224P)^2^+0.4472P] where P=(Fo^2^+2Fc^2^)/3'
_refine_ls_weighting_scheme calc
_refine_ls_wR_factor_gt 0.0440
_refine_ls_wR_factor_ref 0.0444
_reflns_number_gt 3503
_reflns_number_total 3616
_reflns_threshold_expression I>2\s(I)
_cod_data_source_file ng2605.cif
_cod_data_source_block I
_cod_depositor_comments
;
The following automatic conversions were performed:
'_symmetry_cell_setting' value 'Triclinic' changed to 'triclinic'
according to '/home/saulius/struct/CIF-dictionaries/cif_core.dic'
dictionary named 'cif_core.dic' version 2.4.1 from 2010-06-29.

Automatic conversion script
Id: cif_fix_enum 1527 2010-12-29 10:47:43Z saulius 

The following automatic conversions were performed:

'_symmetry_cell_setting' value 'Triclinic' changed to 'triclinic'
according to /home/saulius/struct/CIF-dictionaries/cif_core.dic
dictionary named 'cif_core.dic' version 2.4.1 from 2010-06-29.

Automatic conversion script
Id: cif_fix_values 1715 2011-07-08 13:25:40Z adriana 
;
_cod_original_sg_symbol_H-M P-1
_cod_database_code 2222816
_cod_database_fobs_code 2222816

loop_
_symmetry_equiv_pos_as_xyz
'x, y, z'
'-x, -y, -z'

loop_
_atom_site_type_symbol
_atom_site_label
_atom_site_fract_x
_atom_site_fract_y
_atom_site_fract_z
_atom_site_U_iso_or_equiv
_atom_site_adp_type
_atom_site_calc_flag
_atom_site_refinement_flags
_atom_site_occupancy
_atom_site_disorder_assembly
_atom_site_disorder_group
I I 0.041308(11) 0.682844(11) 0.391884(12) 0.02610(5) Uani d . 1 . .
S S 0.15151(4) 0.00846(5) 0.27065(4) 0.02113(8) Uani d . 1 . .
O O1 0.23863(13) 0.11727(14) -0.05193(12) 0.0244(2) Uani d . 1 . .
O O2 0.01344(13) 0.05325(15) 0.32919(13) 0.0278(3) Uani d . 1 . .
C C1 0.19488(18) 0.09925(19) 0.15550(17) 0.0213(3) Uani d . 1 . .
C C2 0.16806(17) 0.24593(19) 0.16717(17) 0.0212(3) Uani d . 1 . .
C C3 0.12402(18) 0.37088(19) 0.27157(18) 0.0229(3) Uani d . 1 . .
H H3 0.1038 0.3714 0.3595 0.027 Uiso calc R 1 . .
C C4 0.11164(18) 0.49421(19) 0.23915(18) 0.0231(3) Uani d . 1 . .
C C5 0.14158(19) 0.4962(2) 0.10730(19) 0.0263(3) Uani d . 1 . .
H H5 0.1329 0.5815 0.0901 0.032 Uiso calc R 1 . .
C C6 0.1841(2) 0.3719(2) 0.00232(19) 0.0274(4) Uani d . 1 . .
H H6 0.2037 0.3707 -0.0860 0.033 Uiso calc R 1 . .
C C7 0.19590(18) 0.24964(19) 0.03641(18) 0.0231(3) Uani d . 1 . .
C C8 0.23701(18) 0.02755(19) 0.02314(17) 0.0222(3) Uani d . 1 . .
C C9 0.28197(18) -0.11933(19) -0.05014(18) 0.0223(3) Uani d . 1 . .
C C10 0.23677(19) -0.2044(2) -0.19558(19) 0.0265(3) Uani d . 1 . .
H H10 0.1800 -0.1671 -0.2463 0.032 Uiso calc R 1 . .
C C11 0.2777(2) -0.3454(2) -0.2632(2) 0.0315(4) Uani d . 1 . .
H H11 0.2461 -0.4036 -0.3592 0.038 Uiso calc R 1 . .
C C12 0.3653(2) -0.4000(2) -0.1890(2) 0.0347(4) Uani d . 1 . .
H H12 0.3929 -0.4939 -0.2355 0.042 Uiso calc R 1 . .
C C13 0.4117(2) -0.3148(2) -0.0455(2) 0.0344(4) Uani d . 1 . .
H H13 0.4706 -0.3515 0.0041 0.041 Uiso calc R 1 . .
C C14 0.3700(2) -0.1747(2) 0.0242(2) 0.0286(4) Uani d . 1 . .
H H14 0.4009 -0.1178 0.1206 0.034 Uiso calc R 1 . .
C C15 0.29386(18) 0.10909(19) 0.41498(17) 0.0216(3) Uani d . 1 . .
C C16 0.4258(2) 0.1827(2) 0.3995(2) 0.0333(4) Uani d . 1 . .
H H16 0.4411 0.1914 0.3142 0.040 Uiso calc R 1 . .
C C17 0.5347(2) 0.2429(3) 0.5131(2) 0.0412(5) Uani d . 1 . .
H H17 0.6233 0.2931 0.5041 0.049 Uiso calc R 1 . .
C C18 0.5124(2) 0.2288(2) 0.6400(2) 0.0342(4) Uani d . 1 . .
H H18 0.5864 0.2684 0.7152 0.041 Uiso calc R 1 . .
C C19 0.3803(2) 0.1560(2) 0.65465(19) 0.0287(4) Uani d . 1 . .
H H19 0.3655 0.1473 0.7400 0.034 Uiso calc R 1 . .
C C20 0.26963(19) 0.09587(19) 0.54241(18) 0.0244(3) Uani d . 1 . .
H H20 0.1805 0.0474 0.5523 0.029 Uiso calc R 1 . .

loop_
_atom_site_aniso_label
_atom_site_aniso_U_11
_atom_site_aniso_U_22
_atom_site_aniso_U_33
_atom_site_aniso_U_12
_atom_site_aniso_U_13
_atom_site_aniso_U_23
I 0.02785(7) 0.02109(7) 0.03128(7) 0.00645(4) 0.00755(5) 0.01148(5)
S 0.02433(19) 0.02144(19) 0.02157(18) 0.00522(15) 0.00503(15) 0.01221(15)
O1 0.0307(6) 0.0269(6) 0.0205(5) 0.0099(5) 0.0065(5) 0.0129(5)
O2 0.0216(6) 0.0364(7) 0.0300(6) 0.0054(5) 0.0069(5) 0.0178(6)
C1 0.0226(7) 0.0228(8) 0.0218(7) 0.0055(6) 0.0034(6) 0.0120(6)
C2 0.0206(7) 0.0244(8) 0.0222(7) 0.0045(6) 0.0026(6) 0.0130(6)
C3 0.0241(8) 0.0257(8) 0.0228(8) 0.0058(6) 0.0054(6) 0.0133(7)
C4 0.0213(8) 0.0225(8) 0.0268(8) 0.0049(6) 0.0042(6) 0.0107(7)
C5 0.0285(8) 0.0267(9) 0.0306(9) 0.0068(7) 0.0027(7) 0.0182(7)
C6 0.0324(9) 0.0342(9) 0.0242(8) 0.0100(7) 0.0064(7) 0.0190(7)
C7 0.0235(8) 0.0271(8) 0.0223(8) 0.0071(6) 0.0038(6) 0.0129(7)
C8 0.0223(7) 0.0264(8) 0.0219(8) 0.0052(6) 0.0022(6) 0.0137(7)
C9 0.0215(7) 0.0250(8) 0.0228(8) 0.0045(6) 0.0063(6) 0.0115(7)
C10 0.0267(8) 0.0279(9) 0.0245(8) 0.0028(7) 0.0032(7) 0.0108(7)
C11 0.0371(10) 0.0266(9) 0.0260(9) -0.0001(7) 0.0091(7) 0.0070(7)
C12 0.0409(11) 0.0231(9) 0.0413(11) 0.0096(8) 0.0169(9) 0.0118(8)
C13 0.0364(10) 0.0333(10) 0.0414(11) 0.0150(8) 0.0092(8) 0.0201(9)
C14 0.0316(9) 0.0296(9) 0.0266(8) 0.0098(7) 0.0038(7) 0.0121(7)
C15 0.0225(8) 0.0233(8) 0.0227(8) 0.0081(6) 0.0039(6) 0.0117(6)
C16 0.0260(9) 0.0531(12) 0.0292(9) 0.0036(8) 0.0057(7) 0.0262(9)
C17 0.0238(9) 0.0654(15) 0.0401(11) -0.0027(9) 0.0013(8) 0.0312(11)
C18 0.0286(9) 0.0472(11) 0.0289(9) 0.0068(8) -0.0010(7) 0.0179(8)
C19 0.0370(10) 0.0330(9) 0.0218(8) 0.0109(8) 0.0069(7) 0.0151(7)
C20 0.0272(8) 0.0239(8) 0.0264(8) 0.0071(6) 0.0079(7) 0.0133(7)

loop_
_atom_type_symbol
_atom_type_description
_atom_type_scat_dispersion_real
_atom_type_scat_dispersion_imag
_atom_type_scat_source
C C 0.0033 0.0016 'International Tables Vol C Tables 4.2.6.8 and 6.1.1.4'
H H 0.0000 0.0000 'International Tables Vol C Tables 4.2.6.8 and 6.1.1.4'
O O 0.0106 0.0060 'International Tables Vol C Tables 4.2.6.8 and 6.1.1.4'
S S 0.1246 0.1234 'International Tables Vol C Tables 4.2.6.8 and 6.1.1.4'
I I -0.4742 1.8119 'International Tables Vol C Tables 4.2.6.8 and 6.1.1.4'

loop_
_geom_angle_atom_site_label_1
_geom_angle_atom_site_label_2
_geom_angle_atom_site_label_3
_geom_angle_site_symmetry_1
_geom_angle_site_symmetry_3
_geom_angle
_geom_angle_publ_flag
C4 I O2 . 2_566 165.84(5) ?
O2 S C1 . . 107.63(7) ?
O2 S C15 . . 106.00(8) ?
C1 S C15 . . 100.57(8) ?
C8 O1 C7 . . 106.38(12) ?
C8 C1 C2 . . 107.02(14) ?
C8 C1 S . . 123.64(13) ?
C2 C1 S . . 128.38(12) ?
C7 C2 C3 . . 119.26(15) ?
C7 C2 C1 . . 104.91(14) ?
C3 C2 C1 . . 135.83(15) ?
C4 C3 C2 . . 117.47(15) ?
C4 C3 H3 . . 121.3 ?
C2 C3 H3 . . 121.3 ?
C3 C4 C5 . . 122.37(16) ?
C3 C4 I . . 118.65(12) ?
C5 C4 I . . 118.96(12) ?
C6 C5 C4 . . 120.55(15) ?
C6 C5 H5 . . 119.7 ?
C4 C5 H5 . . 119.7 ?
C7 C6 C5 . . 116.34(16) ?
C7 C6 H6 . . 121.8 ?
C5 C6 H6 . . 121.8 ?
O1 C7 C6 . . 125.17(15) ?
O1 C7 C2 . . 110.82(14) ?
C6 C7 C2 . . 124.00(16) ?
C1 C8 O1 . . 110.87(14) ?
C1 C8 C9 . . 133.30(15) ?
O1 C8 C9 . . 115.81(14) ?
C14 C9 C10 . . 119.94(16) ?
C14 C9 C8 . . 120.26(15) ?
C10 C9 C8 . . 119.80(15) ?
C11 C10 C9 . . 119.19(17) ?
C11 C10 H10 . . 120.4 ?
C9 C10 H10 . . 120.4 ?
C12 C11 C10 . . 120.66(17) ?
C12 C11 H11 . . 119.7 ?
C10 C11 H11 . . 119.7 ?
C13 C12 C11 . . 120.13(17) ?
C13 C12 H12 . . 119.9 ?
C11 C12 H12 . . 119.9 ?
C12 C13 C14 . . 119.94(18) ?
C12 C13 H13 . . 120.0 ?
C14 C13 H13 . . 120.0 ?
C13 C14 C9 . . 120.11(17) ?
C13 C14 H14 . . 119.9 ?
C9 C14 H14 . . 119.9 ?
C16 C15 C20 . . 120.95(16) ?
C16 C15 S . . 123.40(13) ?
C20 C15 S . . 115.34(13) ?
C17 C16 C15 . . 119.05(17) ?
C17 C16 H16 . . 120.5 ?
C15 C16 H16 . . 120.5 ?
C18 C17 C16 . . 120.50(18) ?
C18 C17 H17 . . 119.8 ?
C16 C17 H17 . . 119.8 ?
C19 C18 C17 . . 120.03(18) ?
C19 C18 H18 . . 120.0 ?
C17 C18 H18 . . 120.0 ?
C18 C19 C20 . . 120.30(16) ?
C18 C19 H19 . . 119.8 ?
C20 C19 H19 . . 119.8 ?
C19 C20 C15 . . 119.15(16) ?
C19 C20 H20 . . 120.4 ?
C15 C20 H20 . . 120.4 ?

loop_
_geom_bond_atom_site_label_1
_geom_bond_atom_site_label_2
_geom_bond_site_symmetry_2
_geom_bond_distance
_geom_bond_publ_flag
I C4 . 2.104(2) ?
I O2 2_566 3.1240(10) ?
S O2 . 1.4970(10) ?
S C1 . 1.768(2) ?
S C15 . 1.799(2) ?
O1 C8 . 1.377(2) ?
O1 C7 . 1.378(2) ?
C1 C8 . 1.367(2) ?
C1 C2 . 1.447(2) ?
C2 C7 . 1.394(2) ?
C2 C3 . 1.397(2) ?
C3 C4 . 1.388(2) ?
C3 H3 . 0.9300 ?
C4 C5 . 1.404(2) ?
C5 C6 . 1.389(3) ?
C5 H5 . 0.9300 ?
C6 C7 . 1.387(2) ?
C6 H6 . 0.9300 ?
C8 C9 . 1.463(2) ?
C9 C14 . 1.397(2) ?
C9 C10 . 1.401(2) ?
C10 C11 . 1.391(3) ?
C10 H10 . 0.9300 ?
C11 C12 . 1.387(3) ?
C11 H11 . 0.9300 ?
C12 C13 . 1.386(3) ?
C12 H12 . 0.9300 ?
C13 C14 . 1.389(3) ?
C13 H13 . 0.9300 ?
C14 H14 . 0.9300 ?
C15 C16 . 1.388(2) ?
C15 C20 . 1.392(2) ?
C16 C17 . 1.387(3) ?
C16 H16 . 0.9300 ?
C17 C18 . 1.386(3) ?
C17 H17 . 0.9300 ?
C18 C19 . 1.382(3) ?
C18 H18 . 0.9300 ?
C19 C20 . 1.389(3) ?
C19 H19 . 0.9300 ?
C20 H20 . 0.9300 ?

loop_
_geom_hbond_atom_site_label_D
_geom_hbond_atom_site_label_H
_geom_hbond_atom_site_label_A
_geom_hbond_site_symmetry_A
_geom_hbond_distance_DH
_geom_hbond_distance_HA
_geom_hbond_distance_DA
_geom_hbond_angle_DHA
C10 H10 O2 2 0.93 2.53 3.438(2) 164.8
C19 H19 O1 1_556 0.93 2.59 3.483(2) 161.6
C20 H20 O2 2_556 0.93 2.53 3.412(2) 158.6

loop_
_geom_torsion_atom_site_label_1
_geom_torsion_atom_site_label_2
_geom_torsion_atom_site_label_3
_geom_torsion_atom_site_label_4
_geom_torsion_site_symmetry_1
_geom_torsion_site_symmetry_2
_geom_torsion_site_symmetry_3
_geom_torsion_site_symmetry_4
_geom_torsion
_geom_torsion_publ_flag
O2 S C1 C8 . . . . -134.10(15) ?
C15 S C1 C8 . . . . 115.21(15) ?
O2 S C1 C2 . . . . 33.18(17) ?
C15 S C1 C2 . . . . -77.52(16) ?
C8 C1 C2 C7 . . . . 0.54(18) ?
S C1 C2 C7 . . . . -168.40(13) ?
C8 C1 C2 C3 . . . . -179.78(19) ?
S C1 C2 C3 . . . . 11.3(3) ?
C7 C2 C3 C4 . . . . -0.6(2) ?
C1 C2 C3 C4 . . . . 179.73(18) ?
C2 C3 C4 C5 . . . . 0.0(2) ?
C2 C3 C4 I . . . . 178.71(12) ?
C3 C4 C5 C6 . . . . 0.6(3) ?
I C4 C5 C6 . . . . -178.10(13) ?
C4 C5 C6 C7 . . . . -0.5(3) ?
C8 O1 C7 C6 . . . . 179.37(17) ?
C8 O1 C7 C2 . . . . 0.42(18) ?
C5 C6 C7 O1 . . . . -178.91(16) ?
C5 C6 C7 C2 . . . . -0.1(3) ?
C3 C2 C7 O1 . . . . 179.66(14) ?
C1 C2 C7 O1 . . . . -0.59(18) ?
C3 C2 C7 C6 . . . . 0.7(3) ?
C1 C2 C7 C6 . . . . -179.56(16) ?
C2 C1 C8 O1 . . . . -0.30(19) ?
S C1 C8 O1 . . . . 169.29(11) ?
C2 C1 C8 C9 . . . . 178.21(17) ?
S C1 C8 C9 . . . . -12.2(3) ?
C7 O1 C8 C1 . . . . -0.06(18) ?
C7 O1 C8 C9 . . . . -178.86(14) ?
C1 C8 C9 C14 . . . . -39.3(3) ?
O1 C8 C9 C14 . . . . 139.16(16) ?
C1 C8 C9 C10 . . . . 140.9(2) ?
O1 C8 C9 C10 . . . . -40.7(2) ?
C14 C9 C10 C11 . . . . 1.5(3) ?
C8 C9 C10 C11 . . . . -178.63(16) ?
C9 C10 C11 C12 . . . . -1.6(3) ?
C10 C11 C12 C13 . . . . 0.7(3) ?
C11 C12 C13 C14 . . . . 0.2(3) ?
C12 C13 C14 C9 . . . . -0.2(3) ?
C10 C9 C14 C13 . . . . -0.7(3) ?
C8 C9 C14 C13 . . . . 179.52(17) ?
O2 S C15 C16 . . . . -135.76(16) ?
C1 S C15 C16 . . . . -23.80(17) ?
O2 S C15 C20 . . . . 50.62(14) ?
C1 S C15 C20 . . . . 162.58(13) ?
C20 C15 C16 C17 . . . . 0.3(3) ?
S C15 C16 C17 . . . . -172.99(17) ?
C15 C16 C17 C18 . . . . 0.5(3) ?
C16 C17 C18 C19 . . . . -0.8(4) ?
C17 C18 C19 C20 . . . . 0.4(3) ?
C18 C19 C20 C15 . . . . 0.4(3) ?
C16 C15 C20 C19 . . . . -0.7(3) ?
S C15 C20 C19 . . . . 173.06(13) ?
